data_1550954
loop_
_publ_author_name
'Takao, Toshihiro'
'Kawashima, Takashi'
'Nagae, Ryo'
'Kanda, Hideyuki'
'Watanabe, Wataru'

_publ_section_title
;
 Diruthenium Complexes Having a Partially Hydrogenated Bipyridine Ligand:
 Plausible Mechanism for the Dehydrogenative Coupling of Pyridines at a
 Diruthenium Site
;
_journal_name_full 'Faraday Discussions'
_journal_paper_doi 10.1039/C9FD00029A
_journal_year 2019
_chemical_formula_sum 'C36 H48 N2 O4 Ru2'
_chemical_formula_weight 774.90
_space_group_crystal_system orthorhombic
_space_group_IT_number 62
_space_group_name_Hall '-P 2ac 2n'
_space_group_name_H-M_alt 'P n m a'
_symmetry_space_group_name_Hall '-P 2ac 2n'
_symmetry_space_group_name_H-M 'P n m a'
_atom_sites_solution_hydrogens mixed
_audit_creation_method SHELXL-2016/6
_audit_update_record
;
2019-03-05 deposited with the CCDC.    2019-04-26 downloaded from the CCDC.
;
_cell_angle_alpha 90
_cell_angle_beta 90
_cell_angle_gamma 90
_cell_formula_units_Z 4
_cell_length_a 16.0588(4)
_cell_length_b 19.8061(4)
_cell_length_c 10.6735(2)
_cell_measurement_reflns_used 32889
_cell_measurement_temperature 123(2)
_cell_measurement_theta_max 27.482
_cell_measurement_theta_min 3.079
_cell_volume 3394.84(13)
_computing_cell_refinement 'RAPID AUTO (Rigaku, 2015)'
_computing_data_collection 'RAPID AUTO (Rigaku, 2015)'
_computing_data_reduction 'RAPID AUTO (Rigaku, 2015)'
_computing_molecular_graphics 'ORTEX (P.McArdle, 1995)'
_computing_publication_material 'SHELXL-2016/4 (Sheldrick, 2016)'
_computing_structure_refinement 'SHELXL-2016/6 (Sheldrick, 2016)'
_computing_structure_solution 'SHELXT-2014/5 (Sheldrick, 2014)'
_diffrn_ambient_temperature 123(2)
_diffrn_detector_area_resol_mean 10
_diffrn_measured_fraction_theta_full 0.992
_diffrn_measured_fraction_theta_max 0.993
_diffrn_measurement_device_type 'Rigaku R-AXIS RAPID Imaging Plate'
_diffrn_measurement_method \w
_diffrn_radiation_type MoK\a
_diffrn_radiation_wavelength 0.71069
_diffrn_reflns_av_R_equivalents 0.0222
_diffrn_reflns_av_unetI/netI 0.0125
_diffrn_reflns_Laue_measured_fraction_full 0.992
_diffrn_reflns_Laue_measured_fraction_max 0.993
_diffrn_reflns_limit_h_max 20
_diffrn_reflns_limit_h_min -20
_diffrn_reflns_limit_k_max 25
_diffrn_reflns_limit_k_min -25
_diffrn_reflns_limit_l_max 13
_diffrn_reflns_limit_l_min -13
_diffrn_reflns_number 31156
_diffrn_reflns_point_group_measured_fraction_full 0.992
_diffrn_reflns_point_group_measured_fraction_max 0.993
_diffrn_reflns_theta_full 25.240
_diffrn_reflns_theta_max 27.482
_diffrn_reflns_theta_min 3.079
_diffrn_source 'Rigaku Rotating Anode Ultrax18'
_exptl_absorpt_coefficient_mu 0.930
_exptl_absorpt_correction_T_max 1.0000
_exptl_absorpt_correction_T_min 0.8109
_exptl_absorpt_correction_type empirical
_exptl_absorpt_process_details 'ABSCOR (Rigaku, 1995)'
_exptl_crystal_colour red
_exptl_crystal_density_diffrn 1.516
_exptl_crystal_density_meas ?
_exptl_crystal_description prism
_exptl_crystal_F_000 1592
_exptl_crystal_size_max 0.310
_exptl_crystal_size_mid 0.280
_exptl_crystal_size_min 0.220
_refine_diff_density_max 1.234
_refine_diff_density_min -0.703
_refine_diff_density_rms 0.071
_refine_ls_extinction_coef 0.0057(2)
_refine_ls_extinction_expression Fc^*^=kFc[1+0.001xFc^2^\l^3^/sin(2\q)]^-1/4^
_refine_ls_extinction_method 'SHELXL-2016/6 (Sheldrick 2016)'
_refine_ls_goodness_of_fit_ref 1.080
_refine_ls_hydrogen_treatment mixed
_refine_ls_matrix_type full
_refine_ls_number_parameters 246
_refine_ls_number_reflns 3969
_refine_ls_number_restraints 0
_refine_ls_restrained_S_all 1.080
_refine_ls_R_factor_all 0.0242
_refine_ls_R_factor_gt 0.0228
_refine_ls_shift/su_max 0.002
_refine_ls_shift/su_mean 0.000
_refine_ls_structure_factor_coef Fsqd
_refine_ls_weighting_details 'w=1/[\s^2^(Fo^2^)+(0.0307P)^2^+3.1173P] where P=(Fo^2^+2Fc^2^)/3'
_refine_ls_weighting_scheme calc
_refine_ls_wR_factor_gt 0.0581
_refine_ls_wR_factor_ref 0.0589
_reflns_Friedel_coverage 0.000
_reflns_number_gt 3752
_reflns_number_total 3969
_reflns_threshold_expression 'I > 2\s(I)'
_cod_data_source_file c9fd00029a2.cif
_cod_data_source_block 5c
_cod_depositor_comments
;
The following automatic conversions were performed:

'_exptl_absorpt_correction_type' value 'Empirical' changed to
'empirical' according to
/home/data/users/saulius/crontab/automatic-downloads/rss-feeds/RSC/lib/dictionaries/cif_core.dic
dictionary named 'cif_core.dic' version 2.4.2 from 2011-04-26.

'_exptl_crystal_density_meas' value 'not measured' was changed to '?'
- the value is perceived as not measured.

Automatic conversion script
Id: cif_fix_values 4973 2017-02-22 13:04:09Z antanas 
;
_cod_original_cell_volume 3394.84(12)
_cod_database_code 1550954
_shelx_shelxl_version_number 2016/6
_shelx_space_group_comment
;
The symmetry employed for this shelxl refinement is uniquely defined
by the following loop, which should always be used as a source of
symmetry information in preference to the above space-group names.
They are only intended as comments.
;
_shelx_estimated_absorpt_t_min 0.761
_shelx_estimated_absorpt_t_max 0.822

loop_
_space_group_symop_operation_xyz
'x, y, z'
'-x+1/2, -y, z+1/2'
'-x, y+1/2, -z'
'x+1/2, -y+1/2, -z+1/2'
'-x, -y, -z'
'x-1/2, y, -z-1/2'
'x, -y-1/2, z'
'-x-1/2, y-1/2, z-1/2'

loop_
_atom_site_label
_atom_site_type_symbol
_atom_site_fract_x
_atom_site_fract_y
_atom_site_fract_z
_atom_site_U_iso_or_equiv
_atom_site_adp_type
_atom_site_occupancy
_atom_site_site_symmetry_order
_atom_site_calc_flag
_atom_site_refinement_flags_posn
_atom_site_refinement_flags_adp
_atom_site_refinement_flags_occupancy
_atom_site_disorder_assembly
_atom_site_disorder_group
Ru1 Ru 0.75550(2) 0.750000 0.62981(2) 0.01201(7) Uani 1 2 d S T P A .
Ru2 Ru 0.81455(2) 0.750000 0.88695(2) 0.01413(7) Uani 1 2 d S T P A .
N1 N 0.72497(8) 0.68622(7) 0.77498(12) 0.0138(3) Uani 1 1 d . . . . .
C1 C 0.68628(10) 0.71404(9) 0.88113(14) 0.0141(3) Uani 1 1 d . . . . .
C2 C 0.65111(10) 0.67200(8) 0.97779(15) 0.0151(3) Uani 1 1 d . . . . .
H2A H 0.6179(13) 0.6923(10) 1.043(2) 0.022(5) Uiso 1 1 d . . . . .
C3 C 0.66334(11) 0.60430(9) 0.97700(16) 0.0188(3) Uani 1 1 d . . . . .
C4 C 0.7247(3) 0.5753(2) 0.8869(4) 0.0192(11) Uiso 0.5 1 d . . P A 1
H4A H 0.782(3) 0.573(3) 0.920(5) 0.036(13) Uiso 0.5 1 d . . P B 1
C5 C 0.7209(3) 0.6124(2) 0.7641(4) 0.0168(12) Uiso 0.5 1 d . . P A 1
H5A H 0.669(3) 0.601(2) 0.727(4) 0.027(11) Uiso 0.5 1 d . . P C 1
C4A C 0.7050(3) 0.5745(2) 0.8688(4) 0.0174(10) Uiso 0.5 1 d . . P A 2
C5A C 0.7381(3) 0.6161(2) 0.7788(4) 0.0165(12) Uiso 0.5 1 d . . P A 2
H4B H 0.7127(15) 0.5277(13) 0.867(2) 0.028(6) Uiso 1 1 d . . . . .
H5B H 0.7654(13) 0.5988(11) 0.707(2) 0.022(5) Uiso 1 1 d . . . . .
C6 C 0.63206(11) 0.56009(9) 1.07830(17) 0.0207(3) Uani 1 1 d . . . . .
O1 O 0.65070(10) 0.50109(7) 1.09016(15) 0.0351(3) Uani 1 1 d . . . . .
O2 O 0.58064(8) 0.59262(6) 1.15753(12) 0.0219(3) Uani 1 1 d . . . . .
C7 C 0.54527(12) 0.55261(10) 1.25846(18) 0.0264(4) Uani 1 1 d . . . . .
H7A H 0.527500 0.582948 1.327167 0.032 Uiso 1 1 calc R U . . .
H7B H 0.588374 0.521772 1.291959 0.032 Uiso 1 1 calc R U . . .
C8 C 0.47174(13) 0.51190(12) 1.2143(2) 0.0352(5) Uani 1 1 d . . . . .
H8A H 0.445699 0.489401 1.286067 0.053 Uiso 1 1 calc R U . . .
H8B H 0.490484 0.477897 1.153838 0.053 Uiso 1 1 calc R U . . .
H8C H 0.431174 0.541895 1.174200 0.053 Uiso 1 1 calc R U . . .
C9 C 0.70326(14) 0.750000 0.4441(2) 0.0161(4) Uani 1 2 d S T P A .
C10 C 0.75500(10) 0.69106(9) 0.45914(15) 0.0164(3) Uani 1 1 d . . . . .
C11 C 0.83775(10) 0.71320(8) 0.48558(15) 0.0161(3) Uani 1 1 d . . . . .
C12 C 0.61445(16) 0.750000 0.4015(3) 0.0242(5) Uani 1 2 d S T P A .
H12A H 0.610(2) 0.750000 0.313(4) 0.032(9) Uiso 1 2 d S . P . .
H12B H 0.5838(16) 0.7129(12) 0.430(3) 0.041(7) Uiso 1 1 d . . . . .
C13 C 0.72606(12) 0.61967(9) 0.44179(17) 0.0241(4) Uani 1 1 d . . . . .
H13A H 0.671421 0.613948 0.481273 0.036 Uiso 1 1 calc R U . . .
H13B H 0.766109 0.588761 0.480653 0.036 Uiso 1 1 calc R U . . .
H13C H 0.721749 0.609652 0.352110 0.036 Uiso 1 1 calc R U . . .
C14 C 0.91301(11) 0.66944(10) 0.49995(17) 0.0245(4) Uani 1 1 d . . . . .
H14A H 0.951693 0.690390 0.559376 0.037 Uiso 1 1 calc R U . . .
H14B H 0.940458 0.664255 0.418512 0.037 Uiso 1 1 calc R U . . .
H14C H 0.896206 0.624991 0.531381 0.037 Uiso 1 1 calc R U . . .
C15 C 0.95120(16) 0.750000 0.8840(2) 0.0310(7) Uani 1 2 d S T P A .
C16 C 0.92117(11) 0.69178(11) 0.94850(17) 0.0266(4) Uani 1 1 d . . . . .
C17 C 0.87438(10) 0.71380(10) 1.05591(16) 0.0214(4) Uani 1 1 d . . . . .
C18 C 1.0165(2) 0.750000 0.7845(3) 0.0563(13) Uani 1 2 d S T P A .
H18A H 1.073(2) 0.750000 0.829(4) 0.040(10) Uiso 1 2 d S . P . .
H18B H 1.009(2) 0.7172(17) 0.735(3) 0.074(11) Uiso 1 1 d . . . . .
C19 C 0.94143(18) 0.62049(15) 0.9141(3) 0.0531(7) Uani 1 1 d . . . . .
H19A H 0.903493 0.589782 0.957939 0.080 Uiso 1 1 calc R U . . .
H19B H 0.998961 0.610383 0.938240 0.080 Uiso 1 1 calc R U . . .
H19C H 0.935106 0.614569 0.823392 0.080 Uiso 1 1 calc R U . . .
C20 C 0.83655(14) 0.66940(12) 1.1542(2) 0.0345(5) Uani 1 1 d . . . . .
H20A H 0.818248 0.626949 1.115886 0.052 Uiso 1 1 calc R U . . .
H20B H 0.788615 0.692350 1.191809 0.052 Uiso 1 1 calc R U . . .
H20C H 0.878023 0.659848 1.219159 0.052 Uiso 1 1 calc R U . . .

loop_
_atom_site_aniso_label
_atom_site_aniso_U_11
_atom_site_aniso_U_22
_atom_site_aniso_U_33
_atom_site_aniso_U_23
_atom_site_aniso_U_13
_atom_site_aniso_U_12
Ru1 0.01034(10) 0.01531(11) 0.01039(10) 0.000 0.00050(6) 0.000
Ru2 0.00930(10) 0.02222(11) 0.01088(10) 0.000 -0.00004(6) 0.000
N1 0.0123(6) 0.0162(6) 0.0128(6) -0.0003(5) 0.0005(5) 0.0006(5)
C1 0.0108(7) 0.0175(9) 0.0140(7) -0.0005(6) -0.0008(5) 0.0000(6)
C2 0.0126(7) 0.0186(8) 0.0143(7) 0.0006(6) 0.0004(6) -0.0001(6)
C3 0.0197(8) 0.0185(8) 0.0182(8) 0.0011(6) 0.0022(6) 0.0002(6)
C6 0.0218(8) 0.0199(8) 0.0204(8) 0.0028(6) 0.0011(7) -0.0006(7)
O1 0.0488(9) 0.0196(7) 0.0367(8) 0.0095(6) 0.0146(7) 0.0078(6)
O2 0.0250(6) 0.0194(6) 0.0211(6) 0.0047(5) 0.0073(5) -0.0019(5)
C7 0.0286(9) 0.0289(10) 0.0217(9) 0.0071(7) 0.0059(7) -0.0067(7)
C8 0.0285(10) 0.0346(11) 0.0424(12) 0.0130(9) -0.0015(9) -0.0087(8)
C9 0.0134(10) 0.0241(12) 0.0109(10) 0.000 -0.0004(8) 0.000
C10 0.0175(8) 0.0206(8) 0.0110(7) -0.0023(6) 0.0007(6) -0.0011(6)
C11 0.0145(7) 0.0226(8) 0.0111(7) -0.0009(6) 0.0016(6) 0.0022(6)
C12 0.0134(11) 0.0396(16) 0.0196(12) 0.000 -0.0020(9) 0.000
C13 0.0307(9) 0.0226(9) 0.0191(8) -0.0029(7) -0.0037(7) -0.0043(7)
C14 0.0192(8) 0.0331(10) 0.0212(8) -0.0044(7) -0.0025(7) 0.0095(7)
C15 0.0061(10) 0.072(2) 0.0146(12) 0.000 -0.0020(8) 0.000
C16 0.0181(8) 0.0424(11) 0.0192(8) -0.0052(8) -0.0075(7) 0.0112(8)
C17 0.0164(8) 0.0339(10) 0.0140(8) 0.0018(7) -0.0053(6) 0.0006(7)
C18 0.0141(13) 0.138(4) 0.0168(14) 0.000 0.0016(11) 0.000
C19 0.0567(15) 0.0572(16) 0.0455(14) -0.0215(13) -0.0259(13) 0.0336(13)
C20 0.0354(11) 0.0454(12) 0.0227(9) 0.0104(9) -0.0077(8) -0.0068(10)

loop_
_atom_type_symbol
_atom_type_description
_atom_type_scat_dispersion_real
_atom_type_scat_dispersion_imag
_atom_type_scat_source
C C 0.0033 0.0016 'International Tables Vol C Tables 4.2.6.8 and 6.1.1.4'
H H 0.0000 0.0000 'International Tables Vol C Tables 4.2.6.8 and 6.1.1.4'
N N 0.0061 0.0033 'International Tables Vol C Tables 4.2.6.8 and 6.1.1.4'
O O 0.0106 0.0060 'International Tables Vol C Tables 4.2.6.8 and 6.1.1.4'
Ru Ru -1.2594 0.8363 'International Tables Vol C Tables 4.2.6.8 and 6.1.1.4'

loop_
_geom_angle_atom_site_label_1
_geom_angle_atom_site_label_2
_geom_angle_atom_site_label_3
_geom_angle
_geom_angle_site_symmetry_1
_geom_angle_site_symmetry_3
N1 Ru1 N1 75.72(8) 7_575 .
N1 Ru1 C9 126.89(5) 7_575 .
N1 Ru1 C9 126.89(5) . .
N1 Ru1 C11 118.43(6) 7_575 7_575
N1 Ru1 C11 153.01(6) . 7_575
C9 Ru1 C11 65.24(7) . 7_575
N1 Ru1 C11 153.01(6) 7_575 .
N1 Ru1 C11 118.43(6) . .
C9 Ru1 C11 65.24(7) . .
C11 Ru1 C11 39.53(9) 7_575 .
N1 Ru1 C10 107.56(6) 7_575 7_575
N1 Ru1 C10 164.58(6) . 7_575
C9 Ru1 C10 39.03(5) . 7_575
C11 Ru1 C10 38.60(6) 7_575 7_575
C11 Ru1 C10 65.38(6) . 7_575
N1 Ru1 C10 164.58(6) 7_575 .
N1 Ru1 C10 107.56(6) . .
C9 Ru1 C10 39.03(5) . .
C11 Ru1 C10 65.38(6) 7_575 .
C11 Ru1 C10 38.60(6) . .
C10 Ru1 C10 65.30(9) 7_575 .
N1 Ru1 Ru2 50.68(4) 7_575 .
N1 Ru1 Ru2 50.68(4) . .
C9 Ru1 Ru2 176.12(6) . .
C11 Ru1 Ru2 118.35(4) 7_575 .
C11 Ru1 Ru2 118.35(4) . .
C10 Ru1 Ru2 142.85(5) 7_575 .
C10 Ru1 Ru2 142.84(5) . .
C17 Ru2 C17 38.67(10) . 7_575
C17 Ru2 C16 38.79(7) . .
C17 Ru2 C16 64.73(7) 7_575 .
C17 Ru2 C16 64.73(7) . 7_575
C17 Ru2 C16 38.79(7) 7_575 7_575
C16 Ru2 C16 64.33(11) . 7_575
C17 Ru2 C1 123.44(6) . 7_575
C17 Ru2 C1 109.55(6) 7_575 7_575
C16 Ru2 C1 158.31(7) . 7_575
C16 Ru2 C1 125.55(7) 7_575 7_575
C17 Ru2 C1 109.55(6) . .
C17 Ru2 C1 123.44(6) 7_575 .
C16 Ru2 C1 125.55(7) . .
C16 Ru2 C1 158.31(7) 7_575 .
C1 Ru2 C1 38.13(9) 7_575 .
C17 Ru2 C15 64.41(8) . .
C17 Ru2 C15 64.41(8) 7_575 .
C16 Ru2 C15 38.19(7) . .
C16 Ru2 C15 38.19(7) 7_575 .
C1 Ru2 C15 160.77(5) 7_575 .
C1 Ru2 C15 160.77(4) . .
C17 Ru2 N1 155.38(6) . 7_575
C17 Ru2 N1 122.58(6) 7_575 7_575
C16 Ru2 N1 164.23(6) . 7_575
C16 Ru2 N1 111.49(6) 7_575 7_575
C1 Ru2 N1 36.86(5) 7_575 7_575
C1 Ru2 N1 64.25(5) . 7_575
C15 Ru2 N1 129.04(6) . 7_575
C17 Ru2 N1 122.58(6) . .
C17 Ru2 N1 155.38(6) 7_575 .
C16 Ru2 N1 111.49(6) . .
C16 Ru2 N1 164.23(6) 7_575 .
C1 Ru2 N1 64.25(5) 7_575 .
C1 Ru2 N1 36.86(5) . .
C15 Ru2 N1 129.04(6) . .
N1 Ru2 N1 68.07(7) 7_575 .
C17 Ru2 Ru1 158.75(5) . .
C17 Ru2 Ru1 158.75(5) 7_575 .
C16 Ru2 Ru1 123.01(5) . .
C16 Ru2 Ru1 123.01(5) 7_575 .
C1 Ru2 Ru1 70.40(4) 7_575 .
C1 Ru2 Ru1 70.40(4) . .
C15 Ru2 Ru1 108.26(7) . .
N1 Ru2 Ru1 44.87(3) 7_575 .
N1 Ru2 Ru1 44.87(3) . .
C1 N1 C5A 115.5(2) . .
C1 N1 C5 115.8(2) . .
C1 N1 Ru1 118.15(11) . .
C5A N1 Ru1 126.3(2) . .
C5 N1 Ru1 124.20(19) . .
C1 N1 Ru2 68.61(8) . .
C5A N1 Ru2 116.2(2) . .
C5 N1 Ru2 128.9(2) . .
Ru1 N1 Ru2 84.45(5) . .
N1 C1 C1 113.09(9) . 7_575
N1 C1 C2 121.62(15) . .
C1 C1 C2 125.29(9) 7_575 .
N1 C1 Ru2 74.53(9) . .
C1 C1 Ru2 70.93(4) 7_575 .
C2 C1 Ru2 122.59(11) . .
C3 C2 C1 120.69(15) . .
C2 C3 C4A 118.1(2) . .
C2 C3 C6 122.13(16) . .
C4A C3 C6 119.6(2) . .
C2 C3 C4 118.7(2) . .
C6 C3 C4 117.9(2) . .
C3 C4 C5 110.3(4) . .
N1 C5 C4 114.5(4) . .
C5A C4A C3 119.2(4) . .
C4A C5A N1 123.7(4) . .
O1 C6 O2 123.16(16) . .
O1 C6 C3 124.24(17) . .
O2 C6 C3 112.59(15) . .
C6 O2 C7 116.39(14) . .
O2 C7 C8 111.50(16) . .
C10 C9 C10 108.1(2) 7_575 .
C10 C9 C12 125.64(10) 7_575 .
C10 C9 C12 125.64(10) . .
C10 C9 Ru1 70.92(11) 7_575 .
C10 C9 Ru1 70.92(11) . .
C12 C9 Ru1 130.64(17) . .
C11 C10 C9 108.04(15) . .
C11 C10 C13 127.04(15) . .
C9 C10 C13 124.83(15) . .
C11 C10 Ru1 70.39(9) . .
C9 C10 Ru1 70.04(11) . .
C13 C10 Ru1 127.86(12) . .
C10 C11 C11 107.89(9) . 7_575
C10 C11 C14 126.49(15) . .
C11 C11 C14 125.43(10) 7_575 .
C10 C11 Ru1 71.01(9) . .
C11 C11 Ru1 70.24(4) 7_575 .
C14 C11 Ru1 128.18(12) . .
C16 C15 C16 107.9(2) . 7_575
C16 C15 C18 125.49(12) . .
C16 C15 C18 125.49(12) 7_575 .
C16 C15 Ru2 69.83(12) . .
C16 C15 Ru2 69.83(12) 7_575 .
C18 C15 Ru2 135.4(2) . .
C15 C16 C17 108.40(17) . .
C15 C16 C19 124.8(2) . .
C17 C16 C19 126.6(2) . .
C15 C16 Ru2 71.98(12) . .
C17 C16 Ru2 70.58(10) . .
C19 C16 Ru2 126.89(14) . .
C17 C17 C16 107.65(12) 7_575 .
C17 C17 C20 125.96(12) 7_575 .
C16 C17 C20 126.30(19) . .
C17 C17 Ru2 70.66(5) 7_575 .
C16 C17 Ru2 70.63(10) . .
C20 C17 Ru2 126.71(13) . .

loop_
_geom_bond_atom_site_label_1
_geom_bond_atom_site_label_2
_geom_bond_distance
_geom_bond_site_symmetry_2
Ru1 N1 2.0584(13) 7_575
Ru1 N1 2.0584(13) .
Ru1 C9 2.152(2) .
Ru1 C11 2.1554(16) 7_575
Ru1 C11 2.1555(16) .
Ru1 C10 2.1637(16) 7_575
Ru1 C10 2.1637(16) .
Ru1 Ru2 2.9037(2) .
Ru2 C17 2.1655(16) .
Ru2 C17 2.1655(16) 7_575
Ru2 C16 2.1663(18) .
Ru2 C16 2.1663(18) 7_575
Ru2 C1 2.1805(16) 7_575
Ru2 C1 2.1805(16) .
Ru2 C15 2.195(3) .
Ru2 N1 2.2569(14) 7_575
Ru2 N1 2.2569(14) .
N1 C1 1.405(2) .
N1 C5A 1.405(5) .
N1 C5 1.468(5) .
C1 C1 1.425(3) 7_575
C1 C2 1.441(2) .
C2 C3 1.355(2) .
C3 C4A 1.459(4) .
C3 C6 1.479(2) .
C3 C4 1.492(5) .
C4 C5 1.504(6) .
C4A C5A 1.373(6) .
C6 O1 1.213(2) .
C6 O2 1.346(2) .
O2 C7 1.453(2) .
C7 C8 1.506(3) .
C9 C10 1.442(2) 7_575
C9 C10 1.442(2) .
C9 C12 1.497(3) .
C10 C11 1.428(2) .
C10 C13 1.500(2) .
C11 C11 1.458(3) 7_575
C11 C14 1.495(2) .
C15 C16 1.427(3) .
C15 C16 1.427(3) 7_575
C15 C18 1.493(4) .
C16 C17 1.439(2) .
C16 C19 1.495(3) .
C17 C17 1.434(4) 7_575
C17 C20 1.498(3) .

loop_
_geom_torsion_atom_site_label_1
_geom_torsion_atom_site_label_2
_geom_torsion_atom_site_label_3
_geom_torsion_atom_site_label_4
_geom_torsion
_geom_torsion_site_symmetry_1
_geom_torsion_site_symmetry_4
C5A N1 C1 C1 170.7(3) . 7_575
C5 N1 C1 C1 -175.1(3) . 7_575
Ru1 N1 C1 C1 -10.00(11) . 7_575
Ru2 N1 C1 C1 60.89(4) . 7_575
C5A N1 C1 C2 -9.3(3) . .
C5 N1 C1 C2 5.0(3) . .
Ru1 N1 C1 C2 170.04(11) . .
Ru2 N1 C1 C2 -119.07(15) . .
C5A N1 C1 Ru2 109.8(3) . .
C5 N1 C1 Ru2 124.1(3) . .
Ru1 N1 C1 Ru2 -70.89(8) . .
N1 C1 C2 C3 8.3(2) . .
C1 C1 C2 C3 -171.70(11) 7_575 .
Ru2 C1 C2 C3 -82.99(19) . .
C1 C2 C3 C4A -6.7(3) . .
C1 C2 C3 C6 176.63(15) . .
C1 C2 C3 C4 9.7(3) . .
C2 C3 C4 C5 -37.8(5) . .
C6 C3 C4 C5 154.8(3) . .
C1 N1 C5 C4 -34.7(5) . .
Ru1 N1 C5 C4 161.3(3) . .
Ru2 N1 C5 C4 47.8(5) . .
C3 C4 C5 N1 50.0(5) . .
C2 C3 C4A C5A 7.0(6) . .
C6 C3 C4A C5A -176.2(4) . .
C3 C4A C5A N1 -9.0(8) . .
C1 N1 C5A C4A 9.9(6) . .
Ru1 N1 C5A C4A -169.3(4) . .
Ru2 N1 C5A C4A 87.5(5) . .
C2 C3 C6 O1 -169.85(19) . .
C4A C3 C6 O1 13.5(4) . .
C4 C3 C6 O1 -2.9(4) . .
C2 C3 C6 O2 9.7(2) . .
C4A C3 C6 O2 -167.0(3) . .
C4 C3 C6 O2 176.6(3) . .
O1 C6 O2 C7 -1.9(3) . .
C3 C6 O2 C7 178.58(15) . .
C6 O2 C7 C8 -80.7(2) . .
C10 C9 C10 C11 1.1(2) 7_575 .
C12 C9 C10 C11 172.7(2) . .
Ru1 C9 C10 C11 -60.41(12) . .
C10 C9 C10 C13 -175.62(11) 7_575 .
C12 C9 C10 C13 -4.0(3) . .
Ru1 C9 C10 C13 122.87(17) . .
C10 C9 C10 Ru1 61.50(15) 7_575 .
C12 C9 C10 Ru1 -126.9(2) . .
C9 C10 C11 C11 -0.67(15) . 7_575
C13 C10 C11 C11 175.95(14) . 7_575
Ru1 C10 C11 C11 -60.87(4) . 7_575
C9 C10 C11 C14 -175.85(17) . .
C13 C10 C11 C14 0.8(3) . .
Ru1 C10 C11 C14 123.95(17) . .
C9 C10 C11 Ru1 60.19(13) . .
C13 C10 C11 Ru1 -123.18(17) . .
C16 C15 C16 C17 -1.8(3) 7_575 .
C18 C15 C16 C17 166.4(2) . .
Ru2 C15 C16 C17 -61.53(12) . .
C16 C15 C16 C19 -177.42(14) 7_575 .
C18 C15 C16 C19 -9.2(4) . .
Ru2 C15 C16 C19 122.9(2) . .
C16 C15 C16 Ru2 59.72(17) 7_575 .
C18 C15 C16 Ru2 -132.1(3) . .
C15 C16 C17 C17 1.11(16) . 7_575
C19 C16 C17 C17 176.63(17) . 7_575
Ru2 C16 C17 C17 -61.31(5) . 7_575
C15 C16 C17 C20 -175.71(18) . .
C19 C16 C17 C20 -0.2(3) . .
Ru2 C16 C17 C20 121.87(18) . .
C15 C16 C17 Ru2 62.42(14) . .
C19 C16 C17 Ru2 -122.1(2) . .
